data_4117499
loop_
_publ_author_name
'Donald J. Knobloch'
'Scott P. Semproni'
'Emil Lobkovsky'
'Paul J. Chirik'

_publ_section_title
;
 Studies into the Mechanism of CO-Induced N2 Cleavage Promoted by an
 Ansa-Hafnocene Complex and C-C Bond Formation from an Observed
 Intermediate
;
_journal_name_full 'Journal of the American Chemical Society'
_journal_page_first 3377
_journal_page_last 3386
_journal_paper_doi 10.1021/ja208562d
_journal_volume 134
_journal_year 2012
_chemical_formula_moiety 'C44 H63 Hf2 I N2 O3 Si2'
_chemical_formula_sum 'C44 H63 Hf2 I N2 O3 Si2'
_chemical_formula_weight 1208.02
_chemical_name_systematic
; 
 ? 
;
_space_group_IT_number 2
_symmetry_cell_setting triclinic
_symmetry_space_group_name_Hall '-P 1'
_symmetry_space_group_name_H-M 'P -1'
_atom_sites_solution_hydrogens geom
_atom_sites_solution_primary direct
_atom_sites_solution_secondary difmap
_audit_creation_method SHELXL-97
_cell_angle_alpha 80.324(3)
_cell_angle_beta 86.219(3)
_cell_angle_gamma 89.165(3)
_cell_formula_units_Z 2
_cell_length_a 11.2581(6)
_cell_length_b 13.9369(9)
_cell_length_c 17.4621(10)
_cell_measurement_reflns_used 9503
_cell_measurement_temperature 173(2)
_cell_measurement_theta_max 31.73
_cell_measurement_theta_min 2.34
_cell_volume 2695.0(3)
_computing_cell_refinement 'Bruker SAINT+'
_computing_data_collection 'Bruker APEX2'
_computing_data_reduction 'Bruker SAINT+'
_computing_molecular_graphics 'Bruker SHELXTL'
_computing_publication_material 'Bruker SHELXTL'
_computing_structure_refinement 'SHELXL-97 (Sheldrick, 1997)'
_computing_structure_solution 'SHELXS-97 (Sheldrick, 1990)'
_diffrn_ambient_temperature 173(2)
_diffrn_measured_fraction_theta_full 0.989
_diffrn_measured_fraction_theta_max 0.989
_diffrn_measurement_device_type 'Bruker X8 APEX II diffractometer'
_diffrn_measurement_method 'phi and omega scans'
_diffrn_radiation_monochromator graphite
_diffrn_radiation_source 'fine-focus sealed tube'
_diffrn_radiation_type MoK\a
_diffrn_radiation_wavelength 0.71073
_diffrn_reflns_av_R_equivalents 0.0260
_diffrn_reflns_av_sigmaI/netI 0.0265
_diffrn_reflns_limit_h_max 16
_diffrn_reflns_limit_h_min -16
_diffrn_reflns_limit_k_max 20
_diffrn_reflns_limit_k_min -20
_diffrn_reflns_limit_l_max 25
_diffrn_reflns_limit_l_min -25
_diffrn_reflns_number 58124
_diffrn_reflns_theta_full 31.74
_diffrn_reflns_theta_max 31.74
_diffrn_reflns_theta_min 1.74
_diffrn_standards_number 0
_exptl_absorpt_coefficient_mu 4.500
_exptl_absorpt_correction_T_max 0.4664
_exptl_absorpt_correction_T_min 0.2662
_exptl_absorpt_correction_type multi-scan
_exptl_absorpt_process_details SADABS
_exptl_crystal_colour red
_exptl_crystal_density_diffrn 1.489
_exptl_crystal_description block
_exptl_crystal_F_000 1180
_exptl_crystal_size_max 0.40
_exptl_crystal_size_mid 0.30
_exptl_crystal_size_min 0.20
_platon_squeeze_details
;
;
_refine_diff_density_max 1.245
_refine_diff_density_min -0.737
_refine_diff_density_rms 0.109
_refine_ls_extinction_method none
_refine_ls_goodness_of_fit_ref 1.009
_refine_ls_hydrogen_treatment riding
_refine_ls_matrix_type full
_refine_ls_number_parameters 505
_refine_ls_number_reflns 18120
_refine_ls_number_restraints 0
_refine_ls_restrained_S_all 1.009
_refine_ls_R_factor_all 0.0281
_refine_ls_R_factor_gt 0.0224
_refine_ls_shift/su_max 0.019
_refine_ls_shift/su_mean 0.000
_refine_ls_structure_factor_coef Fsqd
_refine_ls_weighting_details 'calc w=1/[\s^2^(Fo^2^)+(0.0369P)^2^+2.0078P] where P=(Fo^2^+2Fc^2^)/3'
_refine_ls_weighting_scheme calc
_refine_ls_wR_factor_gt 0.0661
_refine_ls_wR_factor_ref 0.0685
_reflns_number_gt 15642
_reflns_number_total 18120
_reflns_threshold_expression >2sigma(I)
_cod_data_source_file ja208562d_si_002_2.cif
_cod_data_source_block djk32
_cod_database_code 4117499

loop_
_symmetry_equiv_pos_as_xyz
'x, y, z'
'-x, -y, -z'

loop_
_atom_site_label
_atom_site_type_symbol
_atom_site_fract_x
_atom_site_fract_y
_atom_site_fract_z
_atom_site_U_iso_or_equiv
_atom_site_adp_type
_atom_site_occupancy
_atom_site_symmetry_multiplicity
_atom_site_calc_flag
_atom_site_refinement_flags
Hf1 Hf 0.201761(8) 0.586737(7) 0.170576(6) 0.02204(3) Uani 1 1 d .
Hf2 Hf 0.233546(8) 0.253930(6) 0.448431(6) 0.01935(3) Uani 1 1 d .
I1 I 0.187815(16) 0.345332(13) 0.591496(10) 0.03089(4) Uani 1 1 d .
Si1 Si 0.26872(7) 0.53234(7) -0.00285(5) 0.03607(18) Uani 1 1 d .
Si2 Si 0.28794(6) 0.01823(5) 0.45403(5) 0.03205(17) Uani 1 1 d .
O1 O 0.1126(2) 0.85412(18) 0.26511(17) 0.0540(7) Uani 1 1 d .
O2 O 0.17636(17) 0.48023(14) 0.26350(11) 0.0279(4) Uani 1 1 d .
O3 O 0.30142(17) 0.29571(14) 0.25356(11) 0.0296(4) Uani 1 1 d .
N1 N 0.1661(2) 0.70443(18) 0.22798(14) 0.0325(5) Uani 1 1 d .
N2 N 0.17983(18) 0.41343(14) 0.39382(12) 0.0226(4) Uani 1 1 d .
C1 C 0.3622(2) 0.5654(2) 0.07293(16) 0.0299(5) Uani 1 1 d .
C2 C 0.3881(2) 0.5019(2) 0.14303(16) 0.0297(5) Uani 1 1 d .
H2A H 0.3979 0.4297 0.1486 0.036 Uiso 1 1 calc R
C3 C 0.4206(2) 0.5592(2) 0.19765(16) 0.0294(5) Uani 1 1 d .
H3A H 0.4510 0.5332 0.2497 0.035 Uiso 1 1 calc R
C4 C 0.4163(2) 0.6582(2) 0.16411(16) 0.0287(5) Uani 1 1 d .
C5 C 0.3763(2) 0.6616(2) 0.08849(15) 0.0281(5) Uani 1 1 d .
H5A H 0.3728 0.7219 0.0486 0.034 Uiso 1 1 calc R
C6 C 0.1240(2) 0.5597(2) 0.04863(15) 0.0293(5) Uani 1 1 d .
C7 C 0.0864(2) 0.6566(2) 0.05822(16) 0.0307(5) Uani 1 1 d .
C8 C 0.0002(2) 0.6499(2) 0.12112(16) 0.0287(5) Uani 1 1 d .
C9 C -0.0151(2) 0.5507(2) 0.15373(17) 0.0294(5) Uani 1 1 d .
C10 C 0.0595(2) 0.4950(2) 0.10929(16) 0.0283(5) Uani 1 1 d .
C11 C 0.1479(2) 0.09238(18) 0.44794(17) 0.0282(5) Uani 1 1 d .
C12 C 0.1084(2) 0.15051(19) 0.37911(17) 0.0287(5) Uani 1 1 d .
C13 C 0.0264(2) 0.22068(19) 0.40125(17) 0.0280(5) Uani 1 1 d .
C14 C 0.0139(2) 0.20673(19) 0.48304(17) 0.0278(5) Uani 1 1 d .
C15 C 0.0893(2) 0.12858(18) 0.51220(17) 0.0275(5) Uani 1 1 d .
C16 C 0.3848(2) 0.12212(17) 0.46332(17) 0.0265(5) Uani 1 1 d .
C17 C 0.3802(2) 0.16415(18) 0.53216(17) 0.0286(5) Uani 1 1 d .
H17A H 0.3616 0.1279 0.5860 0.034 Uiso 1 1 calc R
C18 C 0.4327(2) 0.25777(18) 0.51422(16) 0.0257(5) Uani 1 1 d .
H18A H 0.4501 0.3001 0.5530 0.031 Uiso 1 1 calc R
C19 C 0.4665(2) 0.27731(17) 0.43439(15) 0.0231(4) Uani 1 1 d .
C20 C 0.4332(2) 0.19477(17) 0.40232(16) 0.0243(5) Uani 1 1 d .
H20A H 0.4554 0.1843 0.3479 0.029 Uiso 1 1 calc R
C21 C 0.1194(3) 0.7514(2) 0.00699(19) 0.0407(7) Uani 1 1 d .
H21A H 0.0523 0.7752 -0.0240 0.061 Uiso 1 1 calc R
H21B H 0.1887 0.7414 -0.0279 0.061 Uiso 1 1 calc R
H21C H 0.1389 0.7992 0.0394 0.061 Uiso 1 1 calc R
C22 C -0.0694(3) 0.7330(2) 0.1452(2) 0.0396(7) Uani 1 1 d .
H22A H -0.0222 0.7927 0.1317 0.059 Uiso 1 1 calc R
H22B H -0.0883 0.7198 0.2016 0.059 Uiso 1 1 calc R
H22C H -0.1433 0.7412 0.1182 0.059 Uiso 1 1 calc R
C23 C -0.1019(3) 0.5152(2) 0.22016(19) 0.0369(6) Uani 1 1 d .
H23A H -0.1085 0.4442 0.2262 0.055 Uiso 1 1 calc R
H23B H -0.1799 0.5450 0.2100 0.055 Uiso 1 1 calc R
H23C H -0.0744 0.5329 0.2680 0.055 Uiso 1 1 calc R
C24 C 0.0650(3) 0.3856(2) 0.12253(19) 0.0356(6) Uani 1 1 d .
H24A H 0.1382 0.3637 0.1477 0.053 Uiso 1 1 calc R
H24B H 0.0647 0.3627 0.0725 0.053 Uiso 1 1 calc R
H24C H -0.0041 0.3592 0.1561 0.053 Uiso 1 1 calc R
C25 C 0.4649(3) 0.7418(2) 0.19712(19) 0.0370(6) Uani 1 1 d .
C26 C 0.4421(3) 0.7289(3) 0.2857(2) 0.0464(8) Uani 1 1 d .
H26A H 0.3562 0.7252 0.2992 0.070 Uiso 1 1 calc R
H26B H 0.4751 0.7845 0.3048 0.070 Uiso 1 1 calc R
H26C H 0.4804 0.6688 0.3099 0.070 Uiso 1 1 calc R
C27 C 0.6010(3) 0.7386(4) 0.1793(3) 0.0675(13) Uani 1 1 d .
H27A H 0.6325 0.6761 0.2045 0.101 Uiso 1 1 calc R
H27B H 0.6383 0.7917 0.1992 0.101 Uiso 1 1 calc R
H27C H 0.6185 0.7459 0.1229 0.101 Uiso 1 1 calc R
C28 C 0.4173(3) 0.8391(2) 0.1593(2) 0.0452(8) Uani 1 1 d .
H28A H 0.4394 0.8493 0.1033 0.068 Uiso 1 1 calc R
H28B H 0.4513 0.8911 0.1823 0.068 Uiso 1 1 calc R
H28C H 0.3304 0.8400 0.1677 0.068 Uiso 1 1 calc R
C29 C 0.1301(3) 0.1300(2) 0.29811(19) 0.0397(7) Uani 1 1 d .
H29A H 0.0997 0.0652 0.2954 0.060 Uiso 1 1 calc R
H29B H 0.2157 0.1323 0.2837 0.060 Uiso 1 1 calc R
H29C H 0.0891 0.1790 0.2621 0.060 Uiso 1 1 calc R
C30 C -0.0433(2) 0.2905(2) 0.34756(19) 0.0366(6) Uani 1 1 d .
H30A H 0.0025 0.3078 0.2975 0.055 Uiso 1 1 calc R
H30B H -0.0598 0.3493 0.3703 0.055 Uiso 1 1 calc R
H30C H -0.1186 0.2604 0.3394 0.055 Uiso 1 1 calc R
C31 C -0.0759(2) 0.2570(2) 0.53018(19) 0.0356(6) Uani 1 1 d .
H31A H -0.1529 0.2242 0.5332 0.053 Uiso 1 1 calc R
H31B H -0.0843 0.3250 0.5053 0.053 Uiso 1 1 calc R
H31C H -0.0492 0.2546 0.5828 0.053 Uiso 1 1 calc R
C32 C 0.0876(3) 0.0839(2) 0.59720(19) 0.0375(6) Uani 1 1 d .
H32A H 0.0666 0.1339 0.6292 0.056 Uiso 1 1 calc R
H32B H 0.1665 0.0574 0.6093 0.056 Uiso 1 1 calc R
H32C H 0.0287 0.0316 0.6083 0.056 Uiso 1 1 calc R
C33 C 0.5420(2) 0.36438(17) 0.39685(16) 0.0252(5) Uani 1 1 d .
C34 C 0.6547(2) 0.3621(2) 0.4413(2) 0.0364(7) Uani 1 1 d .
H34A H 0.6987 0.3017 0.4376 0.055 Uiso 1 1 calc R
H34B H 0.6329 0.3651 0.4961 0.055 Uiso 1 1 calc R
H34C H 0.7048 0.4180 0.4188 0.055 Uiso 1 1 calc R
C35 C 0.5775(3) 0.3600(2) 0.31186(18) 0.0351(6) Uani 1 1 d .
H35A H 0.6258 0.4171 0.2894 0.053 Uiso 1 1 calc R
H35B H 0.5058 0.3595 0.2831 0.053 Uiso 1 1 calc R
H35C H 0.6239 0.3007 0.3084 0.053 Uiso 1 1 calc R
C36 C 0.4771(2) 0.45984(18) 0.40409(16) 0.0271(5) Uani 1 1 d .
H36A H 0.5324 0.5143 0.3884 0.041 Uiso 1 1 calc R
H36B H 0.4471 0.4586 0.4582 0.041 Uiso 1 1 calc R
H36C H 0.4103 0.4678 0.3703 0.041 Uiso 1 1 calc R
C37 C 0.3040(3) 0.6100(4) -0.0986(2) 0.0569(10) Uani 1 1 d .
H37A H 0.3638 0.5773 -0.1287 0.085 Uiso 1 1 calc R
H37B H 0.3354 0.6725 -0.0906 0.085 Uiso 1 1 calc R
H37C H 0.2316 0.6211 -0.1271 0.085 Uiso 1 1 calc R
C38 C 0.2894(3) 0.4034(3) -0.0134(3) 0.0564(10) Uani 1 1 d .
H38A H 0.2239 0.3830 -0.0412 0.085 Uiso 1 1 calc R
H38B H 0.2902 0.3630 0.0383 0.085 Uiso 1 1 calc R
H38C H 0.3652 0.3957 -0.0428 0.085 Uiso 1 1 calc R
C39 C 0.2885(3) -0.0777(2) 0.5413(2) 0.0472(9) Uani 1 1 d .
H39A H 0.2099 -0.1083 0.5511 0.071 Uiso 1 1 calc R
H39B H 0.3072 -0.0487 0.5865 0.071 Uiso 1 1 calc R
H39C H 0.3486 -0.1270 0.5327 0.071 Uiso 1 1 calc R
C40 C 0.3333(3) -0.0356(3) 0.3670(3) 0.0522(9) Uani 1 1 d .
H40A H 0.3546 0.0164 0.3232 0.078 Uiso 1 1 calc R
H40B H 0.2673 -0.0735 0.3537 0.078 Uiso 1 1 calc R
H40C H 0.4023 -0.0784 0.3777 0.078 Uiso 1 1 calc R
C41 C 0.1391(2) 0.7774(2) 0.24681(16) 0.0323(6) Uani 1 1 d .
C42 C 0.1300(3) 0.50244(19) 0.41714(17) 0.0345(6) Uani 1 1 d .
H42A H 0.1235 0.5525 0.3709 0.052 Uiso 1 1 calc R
H42B H 0.1823 0.5257 0.4528 0.052 Uiso 1 1 calc R
H42D H 0.0509 0.4888 0.4433 0.052 Uiso 1 1 calc R
C43 C 0.20026(19) 0.41204(16) 0.32030(14) 0.0209(4) Uani 1 1 d .
C44 C 0.2587(2) 0.31404(17) 0.31513(15) 0.0228(4) Uani 1 1 d .

loop_
_atom_site_aniso_label
_atom_site_aniso_U_11
_atom_site_aniso_U_22
_atom_site_aniso_U_33
_atom_site_aniso_U_23
_atom_site_aniso_U_13
_atom_site_aniso_U_12
Hf1 0.02131(5) 0.02518(5) 0.02049(5) -0.00611(4) -0.00239(3) 0.00223(3)
Hf2 0.01560(4) 0.01646(4) 0.02614(5) -0.00475(3) 0.00048(3) 0.00047(3)
I1 0.03297(9) 0.03277(8) 0.02769(8) -0.00882(7) 0.00112(6) 0.00431(7)
Si1 0.0321(4) 0.0528(5) 0.0280(4) -0.0202(4) -0.0019(3) 0.0003(3)
Si2 0.0223(3) 0.0178(3) 0.0572(5) -0.0106(3) 0.0002(3) -0.0005(2)
O1 0.0576(15) 0.0408(13) 0.0682(17) -0.0265(12) 0.0047(13) 0.0077(11)
O2 0.0280(9) 0.0294(9) 0.0251(9) -0.0012(7) -0.0024(7) 0.0039(7)
O3 0.0296(9) 0.0311(9) 0.0299(9) -0.0121(8) 0.0026(7) -0.0009(7)
N1 0.0304(11) 0.0349(12) 0.0343(12) -0.0112(10) -0.0037(9) 0.0024(9)
N2 0.0206(9) 0.0204(9) 0.0268(10) -0.0044(8) 0.0001(7) 0.0026(7)
C1 0.0244(11) 0.0405(14) 0.0263(12) -0.0123(11) 0.0026(9) 0.0018(10)
C2 0.0247(11) 0.0341(13) 0.0317(13) -0.0108(11) 0.0013(10) 0.0059(10)
C3 0.0254(12) 0.0359(13) 0.0282(12) -0.0082(11) -0.0052(10) 0.0070(10)
C4 0.0227(11) 0.0370(13) 0.0289(12) -0.0118(11) -0.0031(9) 0.0018(10)
C5 0.0249(11) 0.0350(13) 0.0241(12) -0.0041(10) -0.0017(9) -0.0001(10)
C6 0.0281(12) 0.0373(13) 0.0249(12) -0.0100(10) -0.0085(10) 0.0009(10)
C7 0.0297(12) 0.0351(13) 0.0277(12) -0.0033(11) -0.0089(10) 0.0002(10)
C8 0.0241(11) 0.0329(13) 0.0308(13) -0.0087(10) -0.0073(10) 0.0050(9)
C9 0.0208(11) 0.0363(13) 0.0328(13) -0.0090(11) -0.0051(10) 0.0007(10)
C10 0.0249(11) 0.0316(12) 0.0310(13) -0.0100(10) -0.0078(10) 0.0007(9)
C11 0.0198(10) 0.0207(10) 0.0443(15) -0.0069(10) 0.0005(10) -0.0038(8)
C12 0.0202(11) 0.0253(11) 0.0420(15) -0.0096(11) -0.0008(10) -0.0069(9)
C13 0.0171(10) 0.0268(11) 0.0405(14) -0.0054(10) -0.0050(10) -0.0030(8)
C14 0.0161(10) 0.0273(11) 0.0390(14) -0.0040(10) 0.0021(9) -0.0011(8)
C15 0.0188(10) 0.0211(10) 0.0406(14) -0.0013(10) 0.0028(10) -0.0019(8)
C16 0.0183(10) 0.0197(10) 0.0415(14) -0.0059(10) -0.0019(10) 0.0021(8)
C17 0.0245(11) 0.0232(11) 0.0364(14) 0.0001(10) -0.0024(10) 0.0020(9)
C18 0.0209(10) 0.0251(11) 0.0320(13) -0.0066(10) -0.0048(9) 0.0002(8)
C19 0.0160(9) 0.0214(10) 0.0331(12) -0.0073(9) -0.0033(9) 0.0006(8)
C20 0.0163(9) 0.0209(10) 0.0374(13) -0.0106(10) 0.0011(9) 0.0012(8)
C21 0.0442(17) 0.0403(16) 0.0359(15) 0.0020(13) -0.0103(13) -0.0028(13)
C22 0.0338(14) 0.0382(15) 0.0483(18) -0.0107(13) -0.0079(13) 0.0105(12)
C23 0.0257(12) 0.0443(16) 0.0404(16) -0.0077(13) 0.0015(11) 0.0007(11)
C24 0.0351(14) 0.0313(13) 0.0434(16) -0.0127(12) -0.0083(12) -0.0003(11)
C25 0.0292(13) 0.0429(16) 0.0436(16) -0.0199(13) -0.0041(12) -0.0012(11)
C26 0.057(2) 0.0463(18) 0.0437(18) -0.0238(15) -0.0167(15) 0.0091(15)
C27 0.0276(16) 0.085(3) 0.105(4) -0.059(3) -0.0019(19) -0.0058(17)
C28 0.0484(18) 0.0374(16) 0.051(2) -0.0125(14) 0.0043(15) -0.0106(14)
C29 0.0432(16) 0.0352(14) 0.0443(17) -0.0166(13) -0.0012(13) -0.0121(12)
C30 0.0238(12) 0.0382(15) 0.0463(17) 0.0002(13) -0.0099(12) -0.0013(11)
C31 0.0206(11) 0.0359(14) 0.0489(17) -0.0055(13) 0.0044(11) 0.0036(10)
C32 0.0314(14) 0.0325(14) 0.0433(17) 0.0060(12) 0.0062(12) -0.0026(11)
C33 0.0172(10) 0.0219(10) 0.0369(13) -0.0056(10) -0.0032(9) -0.0017(8)
C34 0.0231(12) 0.0259(12) 0.060(2) -0.0008(12) -0.0131(12) -0.0051(9)
C35 0.0277(13) 0.0351(14) 0.0420(16) -0.0087(12) 0.0078(11) -0.0066(11)
C36 0.0261(11) 0.0216(10) 0.0346(13) -0.0062(10) -0.0051(10) -0.0012(9)
C37 0.048(2) 0.096(3) 0.0283(16) -0.0146(18) -0.0018(14) -0.001(2)
C38 0.0438(18) 0.067(2) 0.071(3) -0.047(2) -0.0036(17) 0.0048(17)
C39 0.0320(14) 0.0202(12) 0.085(3) 0.0033(14) -0.0045(16) 0.0004(10)
C40 0.0378(17) 0.0459(18) 0.081(3) -0.0349(19) -0.0008(17) 0.0047(14)
C41 0.0263(12) 0.0429(15) 0.0297(13) -0.0137(12) 0.0028(10) -0.0026(11)
C42 0.0466(16) 0.0244(12) 0.0314(14) -0.0049(10) 0.0021(12) 0.0151(11)
C43 0.0156(9) 0.0212(10) 0.0259(11) -0.0041(9) -0.0010(8) -0.0007(8)
C44 0.0178(9) 0.0227(10) 0.0296(12) -0.0087(9) -0.0024(8) -0.0019(8)

loop_
_atom_type_symbol
_atom_type_description
_atom_type_scat_dispersion_real
_atom_type_scat_dispersion_imag
_atom_type_scat_source
C C 0.0033 0.0016 'International Tables Vol C Tables 4.2.6.8 and 6.1.1.4'
H H 0.0000 0.0000 'International Tables Vol C Tables 4.2.6.8 and 6.1.1.4'
N N 0.0061 0.0033 'International Tables Vol C Tables 4.2.6.8 and 6.1.1.4'
O O 0.0106 0.0060 'International Tables Vol C Tables 4.2.6.8 and 6.1.1.4'
Si Si 0.0817 0.0704 'International Tables Vol C Tables 4.2.6.8 and 6.1.1.4'
I I -0.4742 1.8119 'International Tables Vol C Tables 4.2.6.8 and 6.1.1.4'
Hf Hf -0.5830 6.1852 'International Tables Vol C Tables 4.2.6.8 and 6.1.1.4'

loop_
_geom_angle_atom_site_label_1
_geom_angle_atom_site_label_2
_geom_angle_atom_site_label_3
_geom_angle
O2 Hf1 N1 97.62(9)
O2 Hf1 C6 117.22(9)
N1 Hf1 C6 127.13(9)
O2 Hf1 C1 117.89(9)
N1 Hf1 C1 129.31(10)
C6 Hf1 C1 68.28(9)
O2 Hf1 C2 85.76(9)
N1 Hf1 C2 131.55(9)
C6 Hf1 C2 91.69(9)
C1 Hf1 C2 33.88(9)
O2 Hf1 C10 85.08(9)
N1 Hf1 C10 127.73(9)
C6 Hf1 C10 33.99(9)
C1 Hf1 C10 92.29(9)
C2 Hf1 C10 100.72(9)
O2 Hf1 C7 135.81(9)
N1 Hf1 C7 93.27(9)
C6 Hf1 C7 34.08(9)
C1 Hf1 C7 85.54(9)
C2 Hf1 C7 117.43(9)
C10 Hf1 C7 55.31(9)
O2 Hf1 C5 135.95(8)
N1 Hf1 C5 95.84(9)
C6 Hf1 C5 85.85(9)
C1 Hf1 C5 33.52(9)
C2 Hf1 C5 54.80(9)
C10 Hf1 C5 117.92(9)
C7 Hf1 C5 84.67(9)
O2 Hf1 C9 82.14(9)
N1 Hf1 C9 95.53(9)
C6 Hf1 C9 55.42(9)
C1 Hf1 C9 122.63(9)
C2 Hf1 C9 132.59(9)
C10 Hf1 C9 32.80(9)
C7 Hf1 C9 54.17(9)
C5 Hf1 C9 137.77(9)
O2 Hf1 C3 83.15(8)
N1 Hf1 C3 99.42(9)
C6 Hf1 C3 121.90(9)
C1 Hf1 C3 54.81(9)
C2 Hf1 C3 32.68(9)
C10 Hf1 C3 132.51(9)
C7 Hf1 C3 136.89(9)
C5 Hf1 C3 53.29(9)
C9 Hf1 C3 160.24(9)
O2 Hf1 C8 110.15(8)
N1 Hf1 C8 76.90(9)
C6 Hf1 C8 55.01(9)
C1 Hf1 C8 117.51(9)
C2 Hf1 C8 146.61(9)
C10 Hf1 C8 53.98(9)
C7 Hf1 C8 32.32(9)
C5 Hf1 C8 113.72(9)
C9 Hf1 C8 32.03(9)
C3 Hf1 C8 166.47(9)
O2 Hf1 C4 110.54(8)
N1 Hf1 C4 80.48(9)
C6 Hf1 C4 117.57(9)
C1 Hf1 C4 54.62(8)
C2 Hf1 C4 53.85(9)
C10 Hf1 C4 146.86(9)
C7 Hf1 C4 113.47(9)
C5 Hf1 C4 32.10(8)
C9 Hf1 C4 167.04(9)
C3 Hf1 C4 31.59(9)
C8 Hf1 C4 135.44(9)
C44 Hf2 N2 57.17(8)
C44 Hf2 C17 127.40(9)
N2 Hf2 C17 141.26(8)
C44 Hf2 C11 101.35(9)
N2 Hf2 C11 133.70(8)
C17 Hf2 C11 84.99(9)
C44 Hf2 C15 126.41(9)
N2 Hf2 C15 123.88(8)
C17 Hf2 C15 86.04(9)
C11 Hf2 C15 33.56(9)
C44 Hf2 C16 101.44(9)
N2 Hf2 C16 149.25(8)
C17 Hf2 C16 33.40(9)
C11 Hf2 C16 67.39(8)
C15 Hf2 C16 86.16(8)
C44 Hf2 C20 73.24(8)
N2 Hf2 C20 116.32(8)
C17 Hf2 C20 54.43(9)
C11 Hf2 C20 90.10(8)
C15 Hf2 C20 116.90(8)
C16 Hf2 C20 33.19(8)
C44 Hf2 C12 72.53(9)
N2 Hf2 C12 102.76(8)
C17 Hf2 C12 115.35(9)
C11 Hf2 C12 33.14(9)
C15 Hf2 C12 54.43(9)
C16 Hf2 C12 89.20(8)
C20 Hf2 C12 97.01(8)
C44 Hf2 C14 108.98(9)
N2 Hf2 C14 91.46(8)
C17 Hf2 C14 116.28(9)
C11 Hf2 C14 54.48(8)
C15 Hf2 C14 32.53(8)
C16 Hf2 C14 117.88(8)
C20 Hf2 C14 144.54(8)
C12 Hf2 C14 53.28(9)
C44 Hf2 C18 110.77(8)
N2 Hf2 C18 109.41(7)
C17 Hf2 C18 32.45(8)
C11 Hf2 C18 116.78(8)
C15 Hf2 C18 115.90(9)
C16 Hf2 C18 54.02(8)
C20 Hf2 C18 52.85(8)
C12 Hf2 C18 143.22(8)
C14 Hf2 C18 140.24(9)
C44 Hf2 C13 78.15(8)
N2 Hf2 C13 80.20(8)
C17 Hf2 C13 137.24(9)
C11 Hf2 C13 54.14(8)
C15 Hf2 C13 53.49(9)
C16 Hf2 C13 119.60(8)
C20 Hf2 C13 127.87(8)
C12 Hf2 C13 32.09(8)
C14 Hf2 C13 31.56(9)
C18 Hf2 C13 169.30(8)
C44 Hf2 C19 80.19(8)
N2 Hf2 C19 97.82(7)
C17 Hf2 C19 53.33(8)
C11 Hf2 C19 119.95(8)
C15 Hf2 C19 137.68(8)
C16 Hf2 C19 53.95(8)
C20 Hf2 C19 32.04(7)
C12 Hf2 C19 128.16(8)
C14 Hf2 C19 169.60(8)
C18 Hf2 C19 31.10(8)
C13 Hf2 C19 155.31(8)
C38 Si1 C37 108.9(2)
C38 Si1 C1 111.43(16)
C37 Si1 C1 111.13(16)
C38 Si1 C6 114.53(16)
C37 Si1 C6 115.59(16)
C1 Si1 C6 94.58(11)
C40 Si2 C39 109.15(18)
C40 Si2 C16 111.74(15)
C39 Si2 C16 111.46(15)
C40 Si2 C11 115.57(16)
C39 Si2 C11 113.69(14)
C16 Si2 C11 94.60(11)
C43 O2 Hf1 159.86(17)
C41 N1 Hf1 167.5(2)
C43 N2 C42 118.0(2)
C43 N2 Hf2 101.56(15)
C42 N2 Hf2 140.38(17)
C5 C1 C2 105.7(2)
C5 C1 Si1 124.9(2)
C2 C1 Si1 124.7(2)
C5 C1 Hf1 74.67(15)
C2 C1 Hf1 73.13(14)
Si1 C1 Hf1 98.11(11)
C3 C2 C1 108.4(2)
C3 C2 Hf1 77.47(15)
C1 C2 Hf1 72.99(15)
C4 C3 C2 109.3(2)
C4 C3 Hf1 76.71(15)
C2 C3 Hf1 69.85(14)
C3 C4 C5 106.4(2)
C3 C4 C25 126.1(3)
C5 C4 C25 126.8(3)
C3 C4 Hf1 71.71(15)
C5 C4 Hf1 69.04(15)
C25 C4 Hf1 131.81(18)
C1 C5 C4 110.1(2)
C1 C5 Hf1 71.80(15)
C4 C5 Hf1 78.85(16)
C10 C6 C7 105.8(2)
C10 C6 Si1 126.1(2)
C7 C6 Si1 123.6(2)
C10 C6 Hf1 73.99(14)
C7 C6 Hf1 74.32(14)
Si1 C6 Hf1 98.11(11)
C8 C7 C6 108.8(2)
C8 C7 C21 122.8(3)
C6 C7 C21 128.1(3)
C8 C7 Hf1 77.49(15)
C6 C7 Hf1 71.60(15)
C21 C7 Hf1 122.23(19)
C7 C8 C9 108.4(2)
C7 C8 C22 125.5(3)
C9 C8 C22 125.9(3)
C7 C8 Hf1 70.19(14)
C9 C8 Hf1 72.96(14)
C22 C8 Hf1 126.10(19)
C8 C9 C10 108.0(2)
C8 C9 C23 123.8(3)
C10 C9 C23 128.1(3)
C8 C9 Hf1 75.01(15)
C10 C9 Hf1 70.61(14)
C23 C9 Hf1 123.22(19)
C9 C10 C6 108.9(2)
C9 C10 C24 124.8(3)
C6 C10 C24 126.3(2)
C9 C10 Hf1 76.59(15)
C6 C10 Hf1 72.02(14)
C24 C10 Hf1 119.57(18)
C15 C11 C12 106.8(2)
C15 C11 Si2 124.1(2)
C12 C11 Si2 125.4(2)
C15 C11 Hf2 73.61(14)
C12 C11 Hf2 75.96(14)
Si2 C11 Hf2 99.01(10)
C13 C12 C11 108.4(2)
C13 C12 C29 124.6(3)
C11 C12 C29 126.0(3)
C13 C12 Hf2 76.59(14)
C11 C12 Hf2 70.91(14)
C29 C12 Hf2 127.42(18)
C14 C13 C12 108.2(2)
C14 C13 C30 125.6(3)
C12 C13 C30 125.9(3)
C14 C13 Hf2 73.35(14)
C12 C13 Hf2 71.32(13)
C30 C13 Hf2 125.62(18)
C13 C14 C15 108.0(2)
C13 C14 C31 125.4(2)
C15 C14 C31 126.2(3)
C13 C14 Hf2 75.09(14)
C15 C14 Hf2 69.81(13)
C31 C14 Hf2 127.01(18)
C14 C15 C11 108.6(2)
C14 C15 C32 123.1(2)
C11 C15 C32 127.6(2)
C14 C15 Hf2 77.65(14)
C11 C15 Hf2 72.83(14)
C32 C15 Hf2 123.73(19)
C17 C16 C20 106.2(2)
C17 C16 Si2 121.7(2)
C20 C16 Si2 127.4(2)
C17 C16 Hf2 72.72(14)
C20 C16 Hf2 74.67(13)
Si2 C16 Hf2 98.78(10)
C18 C17 C16 108.6(2)
C18 C17 Hf2 78.70(15)
C16 C17 Hf2 73.88(15)
C19 C18 C17 108.9(2)
C19 C18 Hf2 76.29(14)
C17 C18 Hf2 68.85(14)
C18 C19 C20 106.9(2)
C18 C19 C33 123.2(2)
C20 C19 C33 129.2(2)
C18 C19 Hf2 72.60(13)
C20 C19 Hf2 69.12(13)
C33 C19 Hf2 130.81(15)
C19 C20 C16 109.2(2)
C19 C20 Hf2 78.84(13)
C16 C20 Hf2 72.14(13)
C4 C25 C28 112.3(3)
C4 C25 C26 112.1(3)
C28 C25 C26 110.3(3)
C4 C25 C27 105.3(2)
C28 C25 C27 109.1(3)
C26 C25 C27 107.5(3)
C35 C33 C19 111.5(2)
C35 C33 C34 108.8(2)
C19 C33 C34 107.6(2)
C35 C33 C36 110.4(2)
C19 C33 C36 111.0(2)
C34 C33 C36 107.4(2)
N1 C41 O1 178.6(4)
O2 C43 N2 126.9(2)
O2 C43 C44 127.6(2)
N2 C43 C44 105.5(2)
O3 C44 C43 121.0(2)
O3 C44 Hf2 143.63(19)
C43 C44 Hf2 95.26(15)

loop_
_geom_bond_atom_site_label_1
_geom_bond_atom_site_label_2
_geom_bond_distance
Hf1 O2 2.0149(19)
Hf1 N1 2.083(2)
Hf1 C6 2.443(2)
Hf1 C1 2.451(3)
Hf1 C2 2.453(3)
Hf1 C10 2.468(2)
Hf1 C7 2.478(3)
Hf1 C5 2.488(3)
Hf1 C9 2.545(3)
Hf1 C3 2.550(3)
Hf1 C8 2.572(2)
Hf1 C4 2.614(3)
Hf2 C44 2.338(3)
Hf2 N2 2.354(2)
Hf2 C17 2.464(3)
Hf2 C11 2.464(2)
Hf2 C15 2.474(2)
Hf2 C16 2.479(2)
Hf2 C20 2.512(2)
Hf2 C12 2.529(2)
Hf2 C14 2.575(2)
Hf2 C18 2.591(2)
Hf2 C13 2.597(2)
Hf2 C19 2.638(2)
Si1 C38 1.847(4)
Si1 C37 1.855(4)
Si1 C1 1.864(3)
Si1 C6 1.874(3)
Si2 C40 1.846(4)
Si2 C39 1.852(4)
Si2 C16 1.860(3)
Si2 C11 1.872(3)
O1 C41 1.195(4)
O2 C43 1.292(3)
O3 C44 1.214(3)
N1 C41 1.151(4)
N2 C43 1.293(3)
N2 C42 1.462(3)
C1 C5 1.425(4)
C1 C2 1.429(4)
C2 C3 1.411(4)
C3 C4 1.407(4)
C4 C5 1.416(4)
C4 C25 1.508(4)
C6 C10 1.436(4)
C6 C7 1.443(4)
C7 C8 1.408(4)
C7 C21 1.502(4)
C8 C9 1.412(4)
C8 C22 1.492(4)
C9 C10 1.418(4)
C9 C23 1.489(4)
C10 C24 1.503(4)
C11 C15 1.426(4)
C11 C12 1.425(4)
C12 C13 1.419(4)
C12 C29 1.493(4)
C13 C14 1.407(4)
C13 C30 1.486(4)
C14 C15 1.418(4)
C14 C31 1.501(4)
C15 C32 1.509(4)
C16 C17 1.421(4)
C16 C20 1.426(4)
C17 C18 1.418(4)
C18 C19 1.403(4)
C19 C20 1.426(3)
C19 C33 1.521(3)
C25 C28 1.513(5)
C25 C26 1.533(5)
C25 C27 1.544(5)
C33 C35 1.522(4)
C33 C34 1.528(4)
C33 C36 1.528(3)
C43 C44 1.521(3)

loop_
_platon_squeeze_void_nr
_platon_squeeze_void_average_x
_platon_squeeze_void_average_y
_platon_squeeze_void_average_z
_platon_squeeze_void_volume
_platon_squeeze_void_count_electrons
_platon_squeeze_void_content
1 -0.016 0.000 0.000 644 169 ' '
